data_1527783
loop_
_publ_author_name
'McColm, I.J.'
'Steadman, R.'
'Wilson, S.J.'

_publ_section_title
;
 Iron-promoted phases in the tungsten-oxygen system
;
_journal_name_full 'Journal of Solid State Chemistry'
_journal_page_first 33
_journal_page_last 42
_journal_volume 23
_journal_year 1978
_chemical_formula_sum 'O14 W5'
_chemical_name_systematic 'W5 O14'
_space_group_IT_number 113
_symmetry_space_group_name_Hall 'P -4 2ab'
_symmetry_space_group_name_H-M 'P -4 21 m'
_cell_angle_alpha 90
_cell_angle_beta 90
_cell_angle_gamma 90
_cell_formula_units_Z 8
_cell_length_a 23.33
_cell_length_b 23.33
_cell_length_c 3.797
_cell_volume 2066.665
_citation_journal_id_ASTM JSSCBI
_cod_data_source_file McColm_JSSCBI_1978_1233.cif
_cod_data_source_block O14W5
_cod_database_code 1527783

loop_
_symmetry_equiv_pos_as_xyz
x,y,z
y,-x,-z
-x,-y,z
-y,x,-z
x+1/2,-y+1/2,-z
-y+1/2,-x+1/2,z
-x+1/2,y+1/2,-z
y+1/2,x+1/2,z

loop_
_atom_site_label
_atom_site_type_symbol
_atom_site_fract_x
_atom_site_fract_y
_atom_site_fract_z
_atom_site_occupancy
_atom_site_U_iso_or_equiv
O11 O-2 0.094 0.145 0.57 1 0.0
O14 O-2 0.198 0.184 0.82 1 0.0
O8 O-2 0.272 0.772 0.43 1 0.0
W2 W+5 0.0992 0.5992 0.492 1 0.0
O13 O-2 0.176 0.052 0.45 1 0.0
O10 O-2 0.012 0.083 0.58 1 0.0
O5 O-2 0.16 0.222 -0.03 1 0.0
O3 O-2 0.049 0.341 -0.13 1 0.0
O15 O-2 0.314 0.094 0.46 1 0.0
W1 W+5 0.2013 0.7013 0.5 1 0.0
W5 W+5 0.1576 0.2213 0.487 1 0.0
W6 W+5 0.2397 0.0747 0.484 1 0.0
W3 W+5 0.0468 0.34 0.514 1 0.0
O16 O-2 0.384 0.032 0.61 1 0.0
O2 O-2 0.103 0.603 -0.08 1 0.0
O4 O-2 0.083 0.083 -0.03 1 0.0
O6 O-2 0.24 0.079 -0.11 1 0.0
O7 O-2 0.401 0.901 0.59 1 0.0
O9 O-2 0.263 0.002 0.5 1 0.0
O1 O-2 0.201 0.701 -0.03 1 0.0
W4 W+5 0.0808 0.081 0.483 1 0.0
O12 O-2 0.097 0.282 0.55 1 0.0
